data_4102034
loop_
_publ_author_name
'Tatsuya Ito'
'Larry E. Overman'
'Jocelyn Wang'

_publ_section_title
;
 Enantioselective Synthesis of Angularly Substituted 1-Azabicyclic Ring
 Systems: Dynamic Kinetic Resolution Using Aza-Cope Rearrangements
;
_journal_name_full 'Journal of the American Chemical Society'
_journal_page_first 3272
_journal_page_last 3273
_journal_paper_doi 10.1021/ja100607z
_journal_volume 132
_journal_year 2010
_chemical_absolute_configuration ad
_chemical_formula_sum 'C17 H24 Br N'
_chemical_formula_weight 322.28
_chemical_name_systematic
; 
 ? 
;
_space_group_IT_number 19
_symmetry_cell_setting orthorhombic
_symmetry_space_group_name_Hall 'P 2ac 2ab'
_symmetry_space_group_name_H-M 'P 21 21 21'
_atom_sites_solution_hydrogens difmap
_atom_sites_solution_primary direct
_atom_sites_solution_secondary difmap
_audit_creation_method SHELXTL
_cell_angle_alpha 90.00
_cell_angle_beta 90.00
_cell_angle_gamma 90.00
_cell_formula_units_Z 4
_cell_length_a 7.3944(5)
_cell_length_b 9.7049(7)
_cell_length_c 21.9189(15)
_cell_measurement_reflns_used 9879
_cell_measurement_temperature 153(2)
_cell_measurement_theta_max 28.35
_cell_measurement_theta_min 2.30
_cell_volume 1572.94(19)
_computing_cell_refinement 'Bruker SMART'
_computing_data_collection 'Bruker SMART'
_computing_data_reduction 'Bruker SAINT'
_computing_molecular_graphics 'Bruker SHELXTL'
_computing_publication_material 'Bruker SHELXTL'
_computing_structure_refinement 'SHELXL-97 (Sheldrick, 2008)'
_computing_structure_solution 'SHELXS-97 (Sheldrick, 2008)'
_diffrn_ambient_temperature 153(2)
_diffrn_measured_fraction_theta_full 0.966
_diffrn_measured_fraction_theta_max 0.966
_diffrn_measurement_device_type 'CCD area detector'
_diffrn_measurement_method 'phi and omega scans'
_diffrn_radiation_monochromator graphite
_diffrn_radiation_source 'fine-focus sealed tube'
_diffrn_radiation_type MoK\a
_diffrn_radiation_wavelength 0.71073
_diffrn_reflns_av_R_equivalents 0.0180
_diffrn_reflns_av_sigmaI/netI 0.0131
_diffrn_reflns_limit_h_max 9
_diffrn_reflns_limit_h_min -9
_diffrn_reflns_limit_k_max 12
_diffrn_reflns_limit_k_min -12
_diffrn_reflns_limit_l_max 29
_diffrn_reflns_limit_l_min -29
_diffrn_reflns_number 18196
_diffrn_reflns_theta_full 28.35
_diffrn_reflns_theta_max 28.35
_diffrn_reflns_theta_min 1.86
_exptl_absorpt_coefficient_mu 2.602
_exptl_absorpt_correction_T_max 0.7121
_exptl_absorpt_correction_T_min 0.4898
_exptl_absorpt_correction_type multi-scan
_exptl_absorpt_process_details 'Bruker SADABS'
_exptl_crystal_colour colorless
_exptl_crystal_density_diffrn 1.361
_exptl_crystal_density_meas ?
_exptl_crystal_density_method 'not measured'
_exptl_crystal_description prism
_exptl_crystal_F_000 672
_exptl_crystal_size_max 0.32
_exptl_crystal_size_mid 0.17
_exptl_crystal_size_min 0.14
_refine_diff_density_max 0.472
_refine_diff_density_min -0.159
_refine_diff_density_rms 0.046
_refine_ls_abs_structure_details 'Flack H D (1983), Acta Cryst. A39, 876-881'
_refine_ls_abs_structure_Flack -0.003(6)
_refine_ls_extinction_method none
_refine_ls_goodness_of_fit_ref 1.045
_refine_ls_hydrogen_treatment refall
_refine_ls_matrix_type full
_refine_ls_number_parameters 268
_refine_ls_number_reflns 3703
_refine_ls_number_restraints 0
_refine_ls_restrained_S_all 1.045
_refine_ls_R_factor_all 0.0197
_refine_ls_R_factor_gt 0.0189
_refine_ls_shift/su_max 0.001
_refine_ls_shift/su_mean 0.000
_refine_ls_structure_factor_coef Fsqd
_refine_ls_weighting_details 'calc w=1/[\s^2^(Fo^2^)+(0.0298P)^2^+0.2937P] where P=(Fo^2^+2Fc^2^)/3'
_refine_ls_weighting_scheme calc
_refine_ls_wR_factor_gt 0.0464
_refine_ls_wR_factor_ref 0.0467
_reflns_number_gt 3614
_reflns_number_total 3703
_reflns_threshold_expression >2sigma(I)
_cod_data_source_file ja100607z_si_002.cif
_cod_data_source_block leo220
_cod_depositor_comments
;
The following automatic conversions were performed:

'_exptl_crystal_density_meas' value 'none' was changed to '?' - the
value is perceived as not measured.

Automatic conversion script
Id: cif_fix_values 3008 2015-01-20 13:52:24Z robertas 
;
_cod_database_code 4102034

loop_
_symmetry_equiv_pos_as_xyz
'x, y, z'
'-x+1/2, -y, z+1/2'
'-x, y+1/2, -z+1/2'
'x+1/2, -y+1/2, -z'

loop_
_atom_site_label
_atom_site_type_symbol
_atom_site_fract_x
_atom_site_fract_y
_atom_site_fract_z
_atom_site_U_iso_or_equiv
_atom_site_adp_type
_atom_site_occupancy
_atom_site_symmetry_multiplicity
_atom_site_calc_flag
_atom_site_refinement_flags
_atom_site_disorder_assembly
_atom_site_disorder_group
Br1 Br 0.148576(19) 0.574496(15) 0.035065(8) 0.02608(5) Uani 1 1 d . . .
N1 N 0.04188(16) -0.09879(12) 0.03221(6) 0.0177(2) Uani 1 1 d . . .
C1 C 0.09845(19) -0.01372(15) 0.08639(6) 0.0181(3) Uani 1 1 d . . .
C2 C 0.1375(2) -0.07035(15) -0.02676(6) 0.0206(2) Uani 1 1 d . . .
C3 C 0.1270(2) 0.08146(15) -0.04179(6) 0.0223(3) Uani 1 1 d . . .
C4 C 0.2087(2) 0.16654(16) 0.00961(7) 0.0212(3) Uani 1 1 d . . .
C5 C 0.1130(2) 0.14080(15) 0.07055(7) 0.0210(3) Uani 1 1 d . . .
C6 C 0.2276(3) 0.19607(18) 0.12336(7) 0.0307(4) Uani 1 1 d . . .
C7 C 0.3673(3) 0.0827(2) 0.13574(8) 0.0367(4) Uani 1 1 d . . .
C8 C 0.2903(2) -0.05155(17) 0.10810(7) 0.0236(3) Uani 1 1 d . . .
C9 C -0.0451(2) -0.03625(16) 0.13634(7) 0.0231(3) Uani 1 1 d . . .
C10 C -0.0761(2) -0.18384(17) 0.15373(7) 0.0240(3) Uani 1 1 d . . .
C11 C -0.2377(2) -0.23999(17) 0.16079(7) 0.0255(3) Uani 1 1 d . . .
C12 C -0.2759(2) -0.38257(17) 0.18004(7) 0.0274(3) Uani 1 1 d . . .
C13 C -0.1415(3) -0.47765(19) 0.19295(8) 0.0353(4) Uani 1 1 d . . .
C14 C -0.1863(4) -0.6104(2) 0.21045(9) 0.0448(6) Uani 1 1 d . . .
C15 C -0.3648(4) -0.6500(2) 0.21585(8) 0.0508(6) Uani 1 1 d . . .
C16 C -0.4998(3) -0.5574(3) 0.20316(8) 0.0456(6) Uani 1 1 d . . .
C17 C -0.4573(3) -0.4250(2) 0.18506(7) 0.0340(4) Uani 1 1 d . . .
H1 H 0.057(2) -0.185(2) 0.0415(8) 0.017(4) Uiso 1 1 d . . .
H2 H -0.073(3) -0.088(2) 0.0250(9) 0.038(5) Uiso 1 1 d . . .
H2A H 0.260(3) -0.1041(19) -0.0200(7) 0.018(4) Uiso 1 1 d . . .
H2B H 0.085(2) -0.1282(19) -0.0560(8) 0.016(4) Uiso 1 1 d . . .
H3A H 0.189(3) 0.098(2) -0.0773(9) 0.030(5) Uiso 1 1 d . . .
H3B H 0.004(3) 0.106(2) -0.0492(8) 0.024(5) Uiso 1 1 d . . .
H4A H 0.322(3) 0.1438(18) 0.0123(7) 0.015(4) Uiso 1 1 d . . .
H4B H 0.195(3) 0.262(2) 0.0001(9) 0.025(5) Uiso 1 1 d . . .
H5A H -0.007(3) 0.180(2) 0.0683(9) 0.028(5) Uiso 1 1 d . . .
H6A H 0.153(3) 0.213(2) 0.1577(10) 0.037(5) Uiso 1 1 d . . .
H6B H 0.287(3) 0.285(2) 0.1139(9) 0.029(5) Uiso 1 1 d . . .
H7A H 0.386(3) 0.072(3) 0.1784(11) 0.052(7) Uiso 1 1 d . . .
H7B H 0.470(4) 0.103(3) 0.1142(12) 0.055(7) Uiso 1 1 d . . .
H8A H 0.363(3) -0.0799(19) 0.0772(9) 0.026(4) Uiso 1 1 d . . .
H8B H 0.290(2) -0.1281(19) 0.1361(8) 0.019(4) Uiso 1 1 d . . .
H9A H -0.163(3) 0.0032(19) 0.1202(8) 0.023(4) Uiso 1 1 d . . .
H9B H 0.002(3) 0.014(2) 0.1732(9) 0.030(5) Uiso 1 1 d . . .
H10A H 0.023(3) -0.238(2) 0.1605(8) 0.025(5) Uiso 1 1 d . . .
H11A H -0.351(4) -0.186(3) 0.1526(10) 0.050(6) Uiso 1 1 d . . .
H13A H -0.021(3) -0.451(2) 0.1917(10) 0.040(6) Uiso 1 1 d . . .
H14A H -0.107(3) -0.669(3) 0.2162(10) 0.036(6) Uiso 1 1 d . . .
H15A H -0.386(3) -0.739(3) 0.2275(11) 0.053(7) Uiso 1 1 d . . .
H16A H -0.617(4) -0.577(3) 0.2040(12) 0.061(8) Uiso 1 1 d . . .
H17A H -0.557(3) -0.363(3) 0.1746(11) 0.046(6) Uiso 1 1 d . . .

loop_
_atom_site_aniso_label
_atom_site_aniso_U_11
_atom_site_aniso_U_22
_atom_site_aniso_U_33
_atom_site_aniso_U_23
_atom_site_aniso_U_13
_atom_site_aniso_U_12
Br1 0.01856(7) 0.01775(7) 0.04194(8) 0.00137(6) 0.00558(6) 0.00116(6)
N1 0.0164(5) 0.0157(6) 0.0210(5) -0.0013(5) -0.0014(5) 0.0000(4)
C1 0.0195(7) 0.0167(6) 0.0181(6) -0.0001(5) 0.0004(5) -0.0021(5)
C2 0.0215(6) 0.0206(6) 0.0196(6) -0.0017(6) 0.0018(5) -0.0003(7)
C3 0.0268(7) 0.0220(7) 0.0180(6) 0.0023(6) -0.0009(5) 0.0009(6)
C4 0.0242(8) 0.0169(7) 0.0226(6) 0.0025(6) 0.0010(6) -0.0022(6)
C5 0.0255(8) 0.0153(6) 0.0222(7) -0.0011(5) 0.0017(6) -0.0013(5)
C6 0.0437(10) 0.0269(8) 0.0216(7) -0.0040(6) 0.0017(7) -0.0140(7)
C7 0.0389(9) 0.0395(10) 0.0318(8) 0.0052(7) -0.0156(8) -0.0148(11)
C8 0.0220(7) 0.0269(8) 0.0219(7) 0.0037(6) -0.0054(6) -0.0020(6)
C9 0.0273(8) 0.0204(7) 0.0217(7) 0.0000(5) 0.0046(6) -0.0031(6)
C10 0.0273(7) 0.0232(7) 0.0214(7) 0.0026(6) 0.0013(6) -0.0021(6)
C11 0.0285(8) 0.0260(8) 0.0221(7) 0.0008(6) 0.0021(6) -0.0021(6)
C12 0.0361(9) 0.0279(8) 0.0182(7) -0.0012(6) 0.0020(6) -0.0103(7)
C13 0.0449(10) 0.0311(8) 0.0299(8) 0.0044(6) -0.0060(9) -0.0079(9)
C14 0.0774(18) 0.0296(10) 0.0272(9) 0.0060(7) -0.0065(9) -0.0044(10)
C15 0.0968(19) 0.0344(10) 0.0212(7) 0.0011(7) 0.0044(10) -0.0340(13)
C16 0.0624(13) 0.0499(14) 0.0245(8) -0.0102(9) 0.0120(8) -0.0361(12)
C17 0.0384(9) 0.0424(10) 0.0210(7) -0.0098(8) 0.0079(7) -0.0148(10)

loop_
_atom_type_symbol
_atom_type_description
_atom_type_scat_dispersion_real
_atom_type_scat_dispersion_imag
_atom_type_scat_source
C C 0.0033 0.0016 'International Tables Vol C Tables 4.2.6.8 and 6.1.1.4'
H H 0.0000 0.0000 'International Tables Vol C Tables 4.2.6.8 and 6.1.1.4'
N N 0.0061 0.0033 'International Tables Vol C Tables 4.2.6.8 and 6.1.1.4'
Br Br -0.2901 2.4595 'International Tables Vol C Tables 4.2.6.8 and 6.1.1.4'

loop_
_geom_angle_atom_site_label_1
_geom_angle_atom_site_label_2
_geom_angle_atom_site_label_3
_geom_angle
_geom_angle_site_symmetry_1
_geom_angle_site_symmetry_3
_geom_angle_publ_flag
C2 N1 C1 116.62(11) . . ?
C2 N1 H1 108.5(12) . . ?
C1 N1 H1 107.8(12) . . ?
C2 N1 H2 106.4(14) . . ?
C1 N1 H2 110.4(14) . . ?
H1 N1 H2 106.6(19) . . ?
N1 C1 C9 106.94(11) . . ?
N1 C1 C8 111.64(12) . . ?
C9 C1 C8 112.41(12) . . ?
N1 C1 C5 112.01(11) . . ?
C9 C1 C5 110.25(12) . . ?
C8 C1 C5 103.70(12) . . ?
N1 C2 C3 110.07(11) . . ?
N1 C2 H2A 104.1(10) . . ?
C3 C2 H2A 114.2(11) . . ?
N1 C2 H2B 106.4(11) . . ?
C3 C2 H2B 114.4(11) . . ?
H2A C2 H2B 106.9(15) . . ?
C2 C3 C4 110.31(12) . . ?
C2 C3 H3A 109.3(13) . . ?
C4 C3 H3A 109.4(13) . . ?
C2 C3 H3B 109.0(12) . . ?
C4 C3 H3B 111.8(11) . . ?
H3A C3 H3B 106.9(16) . . ?
C3 C4 C5 111.94(12) . . ?
C3 C4 H4A 107.2(11) . . ?
C5 C4 H4A 110.1(11) . . ?
C3 C4 H4B 109.0(12) . . ?
C5 C4 H4B 107.5(12) . . ?
H4A C4 H4B 111.2(17) . . ?
C6 C5 C4 110.28(13) . . ?
C6 C5 C1 102.05(12) . . ?
C4 C5 C1 112.77(12) . . ?
C6 C5 H5A 114.0(12) . . ?
C4 C5 H5A 108.3(12) . . ?
C1 C5 H5A 109.5(12) . . ?
C5 C6 C7 104.79(13) . . ?
C5 C6 H6A 110.0(13) . . ?
C7 C6 H6A 112.1(13) . . ?
C5 C6 H6B 113.0(11) . . ?
C7 C6 H6B 111.3(12) . . ?
H6A C6 H6B 105.8(16) . . ?
C6 C7 C8 106.69(14) . . ?
C6 C7 H7A 110.6(15) . . ?
C8 C7 H7A 110.2(15) . . ?
C6 C7 H7B 108.4(17) . . ?
C8 C7 H7B 106.4(17) . . ?
H7A C7 H7B 114(2) . . ?
C1 C8 C7 105.03(13) . . ?
C1 C8 H8A 112.8(12) . . ?
C7 C8 H8A 109.2(12) . . ?
C1 C8 H8B 112.3(11) . . ?
C7 C8 H8B 113.6(11) . . ?
H8A C8 H8B 104.1(16) . . ?
C10 C9 C1 114.93(13) . . ?
C10 C9 H9A 108.5(11) . . ?
C1 C9 H9A 106.9(10) . . ?
C10 C9 H9B 108.2(12) . . ?
C1 C9 H9B 105.4(12) . . ?
H9A C9 H9B 113.0(15) . . ?
C11 C10 C9 124.13(16) . . ?
C11 C10 H10A 117.8(12) . . ?
C9 C10 H10A 118.0(12) . . ?
C10 C11 C12 126.39(16) . . ?
C10 C11 H11A 121.3(14) . . ?
C12 C11 H11A 112.3(14) . . ?
C13 C12 C17 118.23(17) . . ?
C13 C12 C11 123.10(16) . . ?
C17 C12 C11 118.67(17) . . ?
C14 C13 C12 120.3(2) . . ?
C14 C13 H13A 119.8(15) . . ?
C12 C13 H13A 119.9(15) . . ?
C15 C14 C13 120.8(2) . . ?
C15 C14 H14A 118.4(16) . . ?
C13 C14 H14A 120.7(17) . . ?
C16 C15 C14 119.77(19) . . ?
C16 C15 H15A 123.5(16) . . ?
C14 C15 H15A 116.7(17) . . ?
C15 C16 C17 120.1(2) . . ?
C15 C16 H16A 125(2) . . ?
C17 C16 H16A 115(2) . . ?
C16 C17 C12 120.8(2) . . ?
C16 C17 H17A 117.9(15) . . ?
C12 C17 H17A 121.3(15) . . ?

loop_
_geom_bond_atom_site_label_1
_geom_bond_atom_site_label_2
_geom_bond_distance
_geom_bond_site_symmetry_2
_geom_bond_publ_flag
N1 C2 1.4991(18) . ?
N1 C1 1.5056(18) . ?
N1 H1 0.866(19) . ?
N1 H2 0.87(2) . ?
C1 C9 1.540(2) . ?
C1 C8 1.541(2) . ?
C1 C5 1.543(2) . ?
C2 C3 1.512(2) . ?
C2 H2A 0.973(19) . ?
C2 H2B 0.937(18) . ?
C3 C4 1.522(2) . ?
C3 H3A 0.92(2) . ?
C3 H3B 0.956(19) . ?
C4 C5 1.532(2) . ?
C4 H4A 0.867(19) . ?
C4 H4B 0.96(2) . ?
C5 C6 1.531(2) . ?
C5 H5A 0.97(2) . ?
C6 C7 1.533(3) . ?
C6 H6A 0.95(2) . ?
C6 H6B 0.99(2) . ?
C7 C8 1.546(2) . ?
C7 H7A 0.95(2) . ?
C7 H7B 0.91(3) . ?
C8 H8A 0.91(2) . ?
C8 H8B 0.964(19) . ?
C9 C10 1.500(2) . ?
C9 H9A 1.017(19) . ?
C9 H9B 1.01(2) . ?
C10 C11 1.323(2) . ?
C10 H10A 0.92(2) . ?
C11 C12 1.474(2) . ?
C11 H11A 1.00(3) . ?
C12 C13 1.386(3) . ?
C12 C17 1.407(2) . ?
C13 C14 1.385(3) . ?
C13 H13A 0.93(2) . ?
C14 C15 1.379(4) . ?
C14 H14A 0.82(2) . ?
C15 C16 1.372(4) . ?
C15 H15A 0.91(3) . ?
C16 C17 1.381(3) . ?
C16 H16A 0.89(3) . ?
C17 H17A 0.98(2) . ?

loop_
_geom_torsion_atom_site_label_1
_geom_torsion_atom_site_label_2
_geom_torsion_atom_site_label_3
_geom_torsion_atom_site_label_4
_geom_torsion
_geom_torsion_site_symmetry_1
_geom_torsion_site_symmetry_2
_geom_torsion_site_symmetry_3
_geom_torsion_site_symmetry_4
_geom_torsion_publ_flag
C2 N1 C1 C9 167.06(11) . . . . ?
C2 N1 C1 C8 -69.61(15) . . . . ?
C2 N1 C1 C5 46.18(16) . . . . ?
C1 N1 C2 C3 -53.28(16) . . . . ?
N1 C2 C3 C4 57.73(16) . . . . ?
C2 C3 C4 C5 -58.47(17) . . . . ?
C3 C4 C5 C6 164.80(14) . . . . ?
C3 C4 C5 C1 51.45(17) . . . . ?
N1 C1 C5 C6 -162.28(12) . . . . ?
C9 C1 C5 C6 78.77(15) . . . . ?
C8 C1 C5 C6 -41.76(14) . . . . ?
N1 C1 C5 C4 -44.00(17) . . . . ?
C9 C1 C5 C4 -162.94(12) . . . . ?
C8 C1 C5 C4 76.52(15) . . . . ?
C4 C5 C6 C7 -81.85(16) . . . . ?
C1 C5 C6 C7 38.19(16) . . . . ?
C5 C6 C7 C8 -20.32(18) . . . . ?
N1 C1 C8 C7 150.08(13) . . . . ?
C9 C1 C8 C7 -89.75(15) . . . . ?
C5 C1 C8 C7 29.31(15) . . . . ?
C6 C7 C8 C1 -5.69(18) . . . . ?
N1 C1 C9 C10 55.74(17) . . . . ?
C8 C1 C9 C10 -67.11(17) . . . . ?
C5 C1 C9 C10 177.73(13) . . . . ?
C1 C9 C10 C11 -134.68(16) . . . . ?
C9 C10 C11 C12 -177.52(14) . . . . ?
C10 C11 C12 C13 -0.5(3) . . . . ?
C10 C11 C12 C17 -179.90(16) . . . . ?
C17 C12 C13 C14 -0.2(2) . . . . ?
C11 C12 C13 C14 -179.57(16) . . . . ?
C12 C13 C14 C15 -0.6(3) . . . . ?
C13 C14 C15 C16 0.7(3) . . . . ?
C14 C15 C16 C17 0.0(3) . . . . ?
C15 C16 C17 C12 -0.7(3) . . . . ?
C13 C12 C17 C16 0.8(2) . . . . ?
C11 C12 C17 C16 -179.74(14) . . . . ?

loop_
_cod_related_entry_id
_cod_related_entry_database
_cod_related_entry_code
1 ChemSpider 30660094
